data_1547122
loop_
_publ_author_name
'Liu, Shuang-Liang'
'Li, Yang'
'Guo, Jun-Ru'
'Yang, Guang-Chao'
'Li, Xue-Hong'
'Gong, Jun-Fang'
'Song, Mao-Ping'

_publ_section_title
;
 An Approach to 3-(Indol-2-yl)succinimide Derivatives by
 Manganese-Catalyzed C-H Activation.
;
_journal_issue 15
_journal_name_full 'Organic letters'
_journal_page_first 4042
_journal_page_last 4045
_journal_paper_doi 10.1021/acs.orglett.7b01795
_journal_volume 19
_journal_year 2017
_chemical_formula_moiety 'C23 H17 N3 O2'
_chemical_formula_sum 'C23 H17 N3 O2'
_chemical_formula_weight 367.39
_space_group_crystal_system monoclinic
_space_group_IT_number 14
_space_group_name_Hall '-P 2yn'
_space_group_name_H-M_alt 'P 1 21/n 1'
_symmetry_space_group_name_Hall '-P 2yn'
_symmetry_space_group_name_H-M 'P 1 21/n 1'
_atom_sites_solution_hydrogens geom
_atom_sites_solution_primary direct
_audit_creation_date 2017-05-11
_audit_creation_method
;
Olex2 1.2
(compiled 2016.11.07 svn.r3352 for OlexSys, GUI svn.r5261)
;
_cell_angle_alpha 90
_cell_angle_beta 93.186(3)
_cell_angle_gamma 90
_cell_formula_units_Z 4
_cell_length_a 11.4016(11)
_cell_length_b 7.4909(8)
_cell_length_c 21.112(2)
_cell_measurement_reflns_used 9914
_cell_measurement_temperature 298(2)
_cell_measurement_theta_max 26.326
_cell_measurement_theta_min 2.881
_cell_volume 1800.4(3)
_computing_cell_refinement 'SAINT v8.37A (Bruker, 2015)'
_computing_data_collection 'SAINT v8.37A (Bruker, 2015)'
_computing_data_reduction 'SAINT v8.37A (Bruker, 2015)'
_computing_molecular_graphics 'Olex2 (Dolomanov et al., 2009)'
_computing_publication_material 'Olex2 (Dolomanov et al., 2009)'
_computing_structure_refinement 'ShelXL (Sheldrick, 2015)'
_computing_structure_solution 'ShelXS (Sheldrick, 2008)'
_diffrn_ambient_temperature 298.12
_diffrn_measured_fraction_theta_full 0.999
_diffrn_measured_fraction_theta_max 0.997
_diffrn_measurement_device_type 'Rigaku Saturn 724 CCD'
_diffrn_measurement_method '\w scans'
_diffrn_radiation_type MoK\a
_diffrn_radiation_wavelength 0.71073
_diffrn_reflns_av_R_equivalents 0.0299
_diffrn_reflns_av_unetI/netI 0.0180
_diffrn_reflns_Laue_measured_fraction_full 0.999
_diffrn_reflns_Laue_measured_fraction_max 0.997
_diffrn_reflns_limit_h_max 14
_diffrn_reflns_limit_h_min -14
_diffrn_reflns_limit_k_max 9
_diffrn_reflns_limit_k_min -9
_diffrn_reflns_limit_l_max 27
_diffrn_reflns_limit_l_min -27
_diffrn_reflns_number 39630
_diffrn_reflns_point_group_measured_fraction_full 0.999
_diffrn_reflns_point_group_measured_fraction_max 0.997
_diffrn_reflns_theta_full 26.000
_diffrn_reflns_theta_max 27.596
_diffrn_reflns_theta_min 2.886
_exptl_absorpt_coefficient_mu 0.089
_exptl_absorpt_correction_T_max 0.7456
_exptl_absorpt_correction_T_min 0.7161
_exptl_absorpt_correction_type multi-scan
_exptl_absorpt_process_details
;
SADABS-2016/2 (Bruker,2016/2) was used for absorption correction.
wR2(int) was 0.0856 before and 0.0469 after correction.
The Ratio of minimum to maximum transmission is 0.9604.
The \l/2 correction factor is Not present.
;
_exptl_crystal_colour colourless
_exptl_crystal_colour_primary colourless
_exptl_crystal_density_diffrn 1.355
_exptl_crystal_description block
_exptl_crystal_F_000 768
_exptl_crystal_size_max 0.1
_exptl_crystal_size_mid 0.08
_exptl_crystal_size_min 0.06
_refine_diff_density_max 0.197
_refine_diff_density_min -0.146
_refine_diff_density_rms 0.034
_refine_ls_extinction_coef 0.0156(15)
_refine_ls_extinction_expression Fc^*^=kFc[1+0.001xFc^2^\l^3^/sin(2\q)]^-1/4^
_refine_ls_extinction_method 'SHELXL-2016/6 (Sheldrick 2016)'
_refine_ls_goodness_of_fit_ref 1.055
_refine_ls_hydrogen_treatment constr
_refine_ls_matrix_type full
_refine_ls_number_parameters 254
_refine_ls_number_reflns 4167
_refine_ls_number_restraints 0
_refine_ls_restrained_S_all 1.055
_refine_ls_R_factor_all 0.0577
_refine_ls_R_factor_gt 0.0412
_refine_ls_shift/su_max 0.000
_refine_ls_shift/su_mean 0.000
_refine_ls_structure_factor_coef Fsqd
_refine_ls_weighting_details 'w=1/[\s^2^(Fo^2^)+(0.0482P)^2^+0.3491P] where P=(Fo^2^+2Fc^2^)/3'
_refine_ls_weighting_scheme calc
_refine_ls_wR_factor_gt 0.1022
_refine_ls_wR_factor_ref 0.1113
_reflns_Friedel_coverage 0.000
_reflns_number_gt 3216
_reflns_number_total 4167
_reflns_threshold_expression 'I > 2\s(I)'
_cod_data_source_file ol7b01795_si_002.cif
_cod_data_source_block mo_161207e_0m
_cod_original_cell_volume 1800.3(3)
_cod_database_code 1547122
_shelx_space_group_comment
;
The symmetry employed for this shelxl refinement is uniquely defined
by the following loop, which should always be used as a source of
symmetry information in preference to the above space-group names.
They are only intended as comments.
;
_olex2_refinement_description
;
1. Fixed Uiso
 At 1.2 times of:
  All C(H) groups, All C(H,H) groups
2.a Ternary CH refined with riding coordinates:
 C14(H14)
2.b Secondary CH2 refined with riding coordinates:
 C15(H15A,H15B)
2.c Aromatic/amide H refined with riding coordinates:
 C10(H10), C7(H7), C19(H19), C13(H13), C23(H23), C6(H6), C12(H12), C11(H11),
 C21(H21), C22(H22), C2(H2), C20(H20), C5(H5), C4(H4)
;
_shelx_shelxl_version_number 2016/6
_olex2_submission_special_instructions 'No special instructions were received'

loop_
_space_group_symop_operation_xyz
'x, y, z'
'-x+1/2, y+1/2, -z+1/2'
'-x, -y, -z'
'x-1/2, -y-1/2, z-1/2'

loop_
_atom_site_label
_atom_site_type_symbol
_atom_site_fract_x
_atom_site_fract_y
_atom_site_fract_z
_atom_site_U_iso_or_equiv
_atom_site_adp_type
_atom_site_occupancy
_atom_site_site_symmetry_order
_atom_site_calc_flag
_atom_site_refinement_flags_posn
N1 N 0.39432(9) 0.29456(15) 0.05654(5) 0.0456(3) Uani 1 1 d .
O2 O 0.25366(8) 0.06620(13) 0.19389(5) 0.0548(3) Uani 1 1 d .
N3 N 0.13415(9) 0.31419(15) 0.19444(5) 0.0454(3) Uani 1 1 d .
C9 C 0.28296(11) 0.30620(16) 0.02391(6) 0.0431(3) Uani 1 1 d .
O1 O 0.05704(10) 0.59596(15) 0.17907(6) 0.0700(3) Uani 1 1 d .
N2 N 0.19275(9) 0.24837(16) 0.05517(5) 0.0489(3) Uani 1 1 d .
C18 C 0.03190(11) 0.23255(18) 0.21736(6) 0.0458(3) Uani 1 1 d .
C17 C 0.23869(12) 0.22391(19) 0.18504(6) 0.0451(3) Uani 1 1 d .
C1 C 0.41638(12) 0.30264(19) 0.12279(6) 0.0490(3) Uani 1 1 d .
C3 C 0.58507(12) 0.22263(19) 0.07969(7) 0.0551(4) Uani 1 1 d .
C14 C 0.32968(12) 0.36179(19) 0.16891(6) 0.0503(3) Uani 1 1 d .
H14 H 0.375703 0.384893 0.208654 0.060 Uiso 1 1 calc R
C16 C 0.13872(13) 0.49404(19) 0.17726(6) 0.0515(3) Uani 1 1 d .
C10 C 0.27063(14) 0.37668(19) -0.03699(7) 0.0543(3) Uani 1 1 d .
H10 H 0.334751 0.423615 -0.056697 0.065 Uiso 1 1 calc R
C8 C 0.49945(12) 0.24447(17) 0.02988(7) 0.0484(3) Uani 1 1 d .
C7 C 0.52461(14) 0.20743(19) -0.03263(7) 0.0583(4) Uani 1 1 d .
H7 H 0.467444 0.218570 -0.065565 0.070 Uiso 1 1 calc R
C19 C -0.02192(13) 0.3089(2) 0.26778(7) 0.0557(4) Uani 1 1 d .
H19 H 0.008797 0.411961 0.286867 0.067 Uiso 1 1 calc R
C15 C 0.25876(13) 0.53180(19) 0.15511(6) 0.0549(4) Uani 1 1 d .
H15A H 0.294036 0.632451 0.177939 0.066 Uiso 1 1 calc R
H15B H 0.254933 0.558435 0.110083 0.066 Uiso 1 1 calc R
C13 C 0.08634(13) 0.2529(2) 0.02494(7) 0.0579(4) Uani 1 1 d .
H13 H 0.022186 0.215501 0.046849 0.069 Uiso 1 1 calc R
C23 C -0.01111(13) 0.0764(2) 0.18998(7) 0.0569(4) Uani 1 1 d .
H23 H 0.026562 0.023496 0.156813 0.068 Uiso 1 1 calc R
C6 C 0.63729(16) 0.1536(2) -0.04395(9) 0.0701(5) Uani 1 1 d .
H6 H 0.655753 0.127277 -0.085278 0.084 Uiso 1 1 calc R
C12 C 0.06676(14) 0.3095(2) -0.03632(7) 0.0651(4) Uani 1 1 d .
H12 H -0.007811 0.303809 -0.056435 0.078 Uiso 1 1 calc R
C11 C 0.16045(15) 0.3748(2) -0.06725(7) 0.0648(4) Uani 1 1 d .
H11 H 0.149560 0.417679 -0.108498 0.078 Uiso 1 1 calc R
C21 C -0.16710(14) 0.0779(3) 0.26139(9) 0.0726(5) Uani 1 1 d .
H21 H -0.235591 0.027616 0.275391 0.087 Uiso 1 1 calc R
C22 C -0.11094(14) -0.0001(3) 0.21260(9) 0.0709(5) Uani 1 1 d .
H22 H -0.140331 -0.105411 0.194603 0.085 Uiso 1 1 calc R
C2 C 0.53026(13) 0.2605(2) 0.13686(7) 0.0587(4) Uani 1 1 d .
H2 H 0.566623 0.256967 0.177382 0.070 Uiso 1 1 calc R
C20 C -0.12184(14) 0.2308(3) 0.28956(8) 0.0673(4) Uani 1 1 d .
H20 H -0.158674 0.281615 0.323385 0.081 Uiso 1 1 calc R
C5 C 0.72377(16) 0.1378(2) 0.00456(11) 0.0761(5) Uani 1 1 d .
H5 H 0.799463 0.104913 -0.004925 0.091 Uiso 1 1 calc R
C4 C 0.69905(14) 0.1701(2) 0.06630(10) 0.0714(5) Uani 1 1 d .
H4 H 0.756947 0.157279 0.098781 0.086 Uiso 1 1 calc R

loop_
_atom_site_aniso_label
_atom_site_aniso_U_11
_atom_site_aniso_U_22
_atom_site_aniso_U_33
_atom_site_aniso_U_23
_atom_site_aniso_U_13
_atom_site_aniso_U_12
N1 0.0476(6) 0.0496(6) 0.0396(6) 0.0016(5) 0.0024(4) -0.0083(5)
O2 0.0604(6) 0.0527(6) 0.0517(6) 0.0107(4) 0.0065(4) 0.0045(4)
N3 0.0517(6) 0.0469(6) 0.0373(5) 0.0017(4) -0.0005(5) -0.0024(5)
C9 0.0525(7) 0.0393(6) 0.0371(6) -0.0025(5) -0.0003(5) -0.0021(5)
O1 0.0777(7) 0.0569(6) 0.0741(7) 0.0092(5) -0.0071(6) 0.0108(6)
N2 0.0469(6) 0.0587(7) 0.0408(6) -0.0006(5) 0.0007(5) -0.0020(5)
C18 0.0462(7) 0.0521(7) 0.0384(6) 0.0057(5) -0.0039(5) 0.0019(6)
C17 0.0524(8) 0.0524(8) 0.0300(6) 0.0020(5) -0.0020(5) -0.0029(6)
C1 0.0518(8) 0.0533(8) 0.0414(7) 0.0009(6) -0.0025(6) -0.0148(6)
C3 0.0487(8) 0.0470(8) 0.0692(9) 0.0042(7) 0.0001(7) -0.0120(6)
C14 0.0552(8) 0.0592(8) 0.0356(6) -0.0021(6) -0.0043(6) -0.0125(6)
C16 0.0677(9) 0.0478(7) 0.0378(7) -0.0002(6) -0.0092(6) -0.0020(7)
C10 0.0681(9) 0.0493(8) 0.0456(7) 0.0062(6) 0.0038(6) 0.0000(6)
C8 0.0498(7) 0.0394(7) 0.0568(8) 0.0040(6) 0.0098(6) -0.0101(5)
C7 0.0671(9) 0.0501(8) 0.0593(9) 0.0049(7) 0.0171(7) -0.0062(7)
C19 0.0544(8) 0.0622(9) 0.0500(8) -0.0003(6) -0.0006(6) 0.0091(7)
C15 0.0763(10) 0.0486(8) 0.0395(7) -0.0034(6) 0.0017(6) -0.0146(7)
C13 0.0496(8) 0.0697(10) 0.0540(8) -0.0017(7) -0.0003(6) 0.0013(7)
C23 0.0599(9) 0.0602(9) 0.0502(8) -0.0003(7) -0.0004(6) -0.0060(7)
C6 0.0791(12) 0.0479(8) 0.0870(12) -0.0001(8) 0.0382(10) -0.0099(8)
C12 0.0599(9) 0.0785(11) 0.0553(9) -0.0034(8) -0.0125(7) 0.0117(8)
C11 0.0804(11) 0.0692(10) 0.0438(8) 0.0080(7) -0.0062(7) 0.0125(8)
C21 0.0497(9) 0.0900(13) 0.0783(11) 0.0203(10) 0.0057(8) -0.0042(8)
C22 0.0628(10) 0.0732(11) 0.0761(11) 0.0054(9) -0.0031(8) -0.0164(8)
C2 0.0552(9) 0.0622(9) 0.0571(9) 0.0039(7) -0.0099(7) -0.0141(7)
C20 0.0547(9) 0.0865(12) 0.0615(9) 0.0094(9) 0.0086(7) 0.0167(8)
C5 0.0580(10) 0.0517(9) 0.1210(17) -0.0045(10) 0.0268(11) -0.0072(7)
C4 0.0512(9) 0.0567(9) 0.1058(14) 0.0033(9) 0.0000(9) -0.0075(7)

loop_
_atom_type_symbol
_atom_type_description
_atom_type_scat_dispersion_real
_atom_type_scat_dispersion_imag
_atom_type_scat_source
C C 0.0033 0.0016 'International Tables Vol C Tables 4.2.6.8 and 6.1.1.4'
H H 0.0000 0.0000 'International Tables Vol C Tables 4.2.6.8 and 6.1.1.4'
N N 0.0061 0.0033 'International Tables Vol C Tables 4.2.6.8 and 6.1.1.4'
O O 0.0106 0.0060 'International Tables Vol C Tables 4.2.6.8 and 6.1.1.4'

loop_
_geom_angle_atom_site_label_1
_geom_angle_atom_site_label_2
_geom_angle_atom_site_label_3
_geom_angle
C1 N1 C9 125.98(11)
C8 N1 C9 125.82(11)
C8 N1 C1 107.48(11)
C17 N3 C18 124.21(11)
C17 N3 C16 112.73(11)
C16 N3 C18 123.04(11)
N2 C9 N1 115.98(11)
N2 C9 C10 122.92(12)
C10 C9 N1 121.09(12)
C9 N2 C13 117.51(12)
C19 C18 N3 119.38(13)
C19 C18 C23 120.67(13)
C23 C18 N3 119.94(12)
O2 C17 N3 124.58(12)
O2 C17 C14 127.52(13)
N3 C17 C14 107.62(12)
N1 C1 C14 124.91(12)
C2 C1 N1 108.92(12)
C2 C1 C14 126.02(13)
C8 C3 C2 107.04(13)
C4 C3 C8 119.71(15)
C4 C3 C2 133.24(15)
C17 C14 H14 105.6
C17 C14 C15 104.42(11)
C1 C14 C17 115.50(12)
C1 C14 H14 105.6
C1 C14 C15 119.06(12)
C15 C14 H14 105.6
N3 C16 C15 108.13(12)
O1 C16 N3 124.20(14)
O1 C16 C15 127.65(14)
C9 C10 H10 121.1
C11 C10 C9 117.90(14)
C11 C10 H10 121.1
N1 C8 C3 107.73(12)
C7 C8 N1 131.17(13)
C7 C8 C3 120.98(13)
C8 C7 H7 121.2
C6 C7 C8 117.69(16)
C6 C7 H7 121.2
C18 C19 H19 120.3
C18 C19 C20 119.36(15)
C20 C19 H19 120.3
C14 C15 H15A 110.7
C14 C15 H15B 110.7
C16 C15 C14 105.44(11)
C16 C15 H15A 110.7
C16 C15 H15B 110.7
H15A C15 H15B 108.8
N2 C13 H13 118.2
N2 C13 C12 123.66(15)
C12 C13 H13 118.2
C18 C23 H23 120.5
C18 C23 C22 119.05(15)
C22 C23 H23 120.5
C7 C6 H6 119.1
C7 C6 C5 121.85(16)
C5 C6 H6 119.1
C13 C12 H12 121.0
C13 C12 C11 118.03(14)
C11 C12 H12 121.0
C10 C11 H11 120.1
C12 C11 C10 119.79(14)
C12 C11 H11 120.1
C22 C21 H21 120.0
C22 C21 C20 119.90(15)
C20 C21 H21 120.0
C23 C22 H22 119.7
C21 C22 C23 120.66(17)
C21 C22 H22 119.7
C1 C2 C3 108.82(13)
C1 C2 H2 125.6
C3 C2 H2 125.6
C19 C20 H20 119.8
C21 C20 C19 120.30(16)
C21 C20 H20 119.8
C6 C5 H5 119.6
C4 C5 C6 120.80(16)
C4 C5 H5 119.6
C3 C4 H4 120.5
C5 C4 C3 118.91(17)
C5 C4 H4 120.5

loop_
_geom_bond_atom_site_label_1
_geom_bond_atom_site_label_2
_geom_bond_distance
N1 C9 1.4133(17)
N1 C1 1.4084(17)
N1 C8 1.4033(17)
O2 C17 1.2067(16)
N3 C18 1.4247(17)
N3 C17 1.3942(17)
N3 C16 1.3969(18)
C9 N2 1.3253(16)
C9 C10 1.3898(18)
O1 C16 1.2065(18)
N2 C13 1.3395(18)
C18 C19 1.3819(19)
C18 C23 1.383(2)
C17 C14 1.5160(19)
C1 C14 1.4928(19)
C1 C2 1.353(2)
C3 C8 1.404(2)
C3 C2 1.418(2)
C3 C4 1.402(2)
C14 H14 0.9800
C14 C15 1.528(2)
C16 C15 1.498(2)
C10 H10 0.9300
C10 C11 1.377(2)
C8 C7 1.394(2)
C7 H7 0.9300
C7 C6 1.380(2)
C19 H19 0.9300
C19 C20 1.382(2)
C15 H15A 0.9700
C15 H15B 0.9700
C13 H13 0.9300
C13 C12 1.367(2)
C23 H23 0.9300
C23 C22 1.383(2)
C6 H6 0.9300
C6 C5 1.387(3)
C12 H12 0.9300
C12 C11 1.373(2)
C11 H11 0.9300
C21 H21 0.9300
C21 C22 1.373(3)
C21 C20 1.377(3)
C22 H22 0.9300
C2 H2 0.9300
C20 H20 0.9300
C5 H5 0.9300
C5 C4 1.370(3)
C4 H4 0.9300

loop_
_geom_torsion_atom_site_label_1
_geom_torsion_atom_site_label_2
_geom_torsion_atom_site_label_3
_geom_torsion_atom_site_label_4
_geom_torsion
N1 C9 N2 C13 -178.19(12)
N1 C9 C10 C11 176.48(13)
N1 C1 C14 C17 79.16(17)
N1 C1 C14 C15 -46.35(18)
N1 C1 C2 C3 -0.38(16)
N1 C8 C7 C6 -177.36(13)
O2 C17 C14 C1 40.44(18)
O2 C17 C14 C15 173.15(12)
N3 C18 C19 C20 179.31(12)
N3 C18 C23 C22 -179.54(13)
N3 C17 C14 C1 -145.48(11)
N3 C17 C14 C15 -12.77(13)
N3 C16 C15 C14 -7.01(13)
C9 N1 C1 C14 -13.2(2)
C9 N1 C1 C2 171.01(12)
C9 N1 C8 C3 -170.84(12)
C9 N1 C8 C7 5.1(2)
C9 N2 C13 C12 1.6(2)
C9 C10 C11 C12 1.9(2)
O1 C16 C15 C14 174.81(14)
N2 C9 C10 C11 -4.4(2)
N2 C13 C12 C11 -3.9(3)
C18 N3 C17 O2 1.68(19)
C18 N3 C17 C14 -172.62(11)
C18 N3 C16 O1 -1.3(2)
C18 N3 C16 C15 -179.56(11)
C18 C19 C20 C21 0.2(2)
C18 C23 C22 C21 0.3(2)
C17 N3 C18 C19 129.09(14)
C17 N3 C18 C23 -49.61(17)
C17 N3 C16 O1 177.06(12)
C17 N3 C16 C15 -1.20(14)
C17 C14 C15 C16 11.79(13)
C1 N1 C9 N2 -28.86(18)
C1 N1 C9 C10 150.35(13)
C1 N1 C8 C3 -0.14(14)
C1 N1 C8 C7 175.85(14)
C1 C14 C15 C16 142.44(12)
C3 C8 C7 C6 -1.8(2)
C14 C1 C2 C3 -176.08(13)
C16 N3 C18 C19 -52.74(17)
C16 N3 C18 C23 128.57(14)
C16 N3 C17 O2 -176.66(12)
C16 N3 C17 C14 9.05(13)
C10 C9 N2 C13 2.6(2)
C8 N1 C9 N2 140.16(13)
C8 N1 C9 C10 -40.63(18)
C8 N1 C1 C14 176.08(12)
C8 N1 C1 C2 0.33(15)
C8 C3 C2 C1 0.29(16)
C8 C3 C4 C5 -1.2(2)
C8 C7 C6 C5 -0.5(2)
C7 C6 C5 C4 2.1(2)
C19 C18 C23 C22 1.8(2)
C13 C12 C11 C10 2.0(2)
C23 C18 C19 C20 -2.0(2)
C6 C5 C4 C3 -1.1(2)
C22 C21 C20 C19 1.8(2)
C2 C1 C14 C17 -105.81(16)
C2 C1 C14 C15 128.68(15)
C2 C3 C8 N1 -0.09(15)
C2 C3 C8 C7 -176.57(13)
C2 C3 C4 C5 177.86(16)
C20 C21 C22 C23 -2.1(3)
C4 C3 C8 N1 179.19(13)
C4 C3 C8 C7 2.7(2)
C4 C3 C2 C1 -178.85(16)
